data_2227775
loop_
_publ_author_name
'Hemamalini, Madhukar'
'Fun, Hoong-Kun'

_publ_section_title
;
 2,3-Diaminopyridinium (2<i>E</i>,4<i>E</i>)-hexa-2,4-dienoate
;
_journal_coeditor_code LH5118
_journal_issue 9
_journal_name_full 'Acta Crystallographica Section E'
_journal_page_first o2369
_journal_paper_doi 10.1107/S1600536810032617
_journal_volume 66
_journal_year 2010
_chemical_formula_iupac 'C5 H8 N3 +, C6 H7 O2 -'
_chemical_formula_moiety 'C5 H8 N3 +, C6 H7 O2 -'
_chemical_formula_sum 'C11 H15 N3 O2'
_chemical_formula_weight 221.26
_chemical_name_common
;
2,3-diaminopyridinium sorbate
;
_chemical_name_systematic
;
2,3-Diaminopyridinium (2<i>E</i>,4<i>E</i>)-hexa-2,4-dienoate
;
_space_group_IT_number 14
_symmetry_cell_setting monoclinic
_symmetry_space_group_name_Hall '-P 2ybc'
_symmetry_space_group_name_H-M 'P 1 21/c 1'
_atom_sites_solution_hydrogens geom
_atom_sites_solution_primary direct
_atom_sites_solution_secondary difmap
_audit_creation_method SHELXL-97
_cell_angle_alpha 90.00
_cell_angle_beta 94.947(2)
_cell_angle_gamma 90.00
_cell_formula_units_Z 4
_cell_length_a 9.0440(3)
_cell_length_b 10.6964(3)
_cell_length_c 12.4632(4)
_cell_measurement_reflns_used 1444
_cell_measurement_temperature 296(2)
_cell_measurement_theta_max 28.94
_cell_measurement_theta_min 3.28
_cell_volume 1201.18(6)
_computing_cell_refinement 'SAINT (Bruker, 2009)'
_computing_data_collection 'APEX2 (Bruker, 2009)'
_computing_data_reduction 'SAINT (Bruker, 2009)'
_computing_molecular_graphics 'SHELXTL (Sheldrick, 2008)'
_computing_publication_material 'SHELXTL (Sheldrick, 2008) and PLATON (Spek, 2009)'
_computing_structure_refinement 'SHELXTL (Sheldrick, 2008)'
_computing_structure_solution 'SHELXTL (Sheldrick, 2008)'
_diffrn_ambient_temperature 296(2)
_diffrn_measured_fraction_theta_full 0.995
_diffrn_measured_fraction_theta_max 0.995
_diffrn_measurement_device_type
;
Bruker SMART APEXII CCD area-detector diffractometer
;
_diffrn_measurement_method '\f and \w scans'
_diffrn_radiation_monochromator graphite
_diffrn_radiation_source 'fine-focus sealed tube'
_diffrn_radiation_type MoK\a
_diffrn_radiation_wavelength 0.71073
_diffrn_reflns_av_R_equivalents 0.0533
_diffrn_reflns_av_sigmaI/netI 0.0687
_diffrn_reflns_limit_h_max 8
_diffrn_reflns_limit_h_min -11
_diffrn_reflns_limit_k_max 11
_diffrn_reflns_limit_k_min -13
_diffrn_reflns_limit_l_max 16
_diffrn_reflns_limit_l_min -16
_diffrn_reflns_number 8260
_diffrn_reflns_theta_full 27.50
_diffrn_reflns_theta_max 27.50
_diffrn_reflns_theta_min 2.51
_diffrn_standards_number 0
_exptl_absorpt_coefficient_mu 0.086
_exptl_absorpt_correction_T_max 0.9927
_exptl_absorpt_correction_T_min 0.9871
_exptl_absorpt_correction_type multi-scan
_exptl_absorpt_process_details '(SADABS; Bruker, 2009)'
_exptl_crystal_colour red
_exptl_crystal_density_diffrn 1.224
_exptl_crystal_density_method 'not measured'
_exptl_crystal_description block
_exptl_crystal_F_000 472
_exptl_crystal_size_max 0.15
_exptl_crystal_size_mid 0.15
_exptl_crystal_size_min 0.09
_refine_diff_density_max 0.219
_refine_diff_density_min -0.216
_refine_ls_extinction_method none
_refine_ls_goodness_of_fit_ref 1.023
_refine_ls_hydrogen_treatment refall
_refine_ls_matrix_type full
_refine_ls_number_parameters 205
_refine_ls_number_reflns 2736
_refine_ls_number_restraints 0
_refine_ls_restrained_S_all 1.023
_refine_ls_R_factor_all 0.0936
_refine_ls_R_factor_gt 0.0494
_refine_ls_shift/su_max_lt 0.001
_refine_ls_shift/su_mean 0.000
_refine_ls_structure_factor_coef Fsqd
_refine_ls_weighting_details 'calc w=1/[\s^2^(Fo^2^)+(0.0417P)^2^+0.1735P] where P=(Fo^2^+2Fc^2^)/3'
_refine_ls_weighting_scheme calc
_refine_ls_wR_factor_gt 0.0913
_refine_ls_wR_factor_ref 0.1105
_reflns_number_gt 1794
_reflns_number_total 2736
_reflns_threshold_expression I>2\s(I)
_cod_data_source_file lh5118.cif
_cod_data_source_block I
_cod_original_sg_symbol_H-M 'P 21/c'
_cod_database_code 2227775
_cod_database_fobs_code 2227775

loop_
_symmetry_equiv_pos_as_xyz
'x, y, z'
'-x, y+1/2, -z+1/2'
'-x, -y, -z'
'x, -y-1/2, z-1/2'

loop_
_atom_site_type_symbol
_atom_site_label
_atom_site_fract_x
_atom_site_fract_y
_atom_site_fract_z
_atom_site_U_iso_or_equiv
_atom_site_adp_type
_atom_site_calc_flag
_atom_site_refinement_flags
_atom_site_occupancy
_atom_site_disorder_assembly
_atom_site_disorder_group
O O1 -0.19667(13) 0.14636(12) 0.53361(8) 0.0233(3) Uani d . 1 . .
O O2 -0.04642(13) 0.18916(12) 0.40526(8) 0.0241(3) Uani d . 1 . .
C C6 -0.14500(18) 0.12200(17) 0.44625(11) 0.0180(4) Uani d . 1 . .
H H7 -0.148(2) -0.0069(18) 0.3182(13) 0.026(5) Uiso d . 1 . .
H H8 -0.364(2) -0.0391(18) 0.4703(14) 0.030(5) Uiso d . 1 . .
H H9 -0.317(2) -0.1811(18) 0.2736(14) 0.028(5) Uiso d . 1 . .
H H10 -0.545(2) -0.2085(19) 0.4233(15) 0.037(6) Uiso d . 1 . .
H H11A -0.672(3) -0.307(2) 0.2669(16) 0.050(6) Uiso d . 1 . .
H H11B -0.556(2) -0.407(2) 0.3260(14) 0.031(5) Uiso d . 1 . .
H H11C -0.507(2) -0.3389(19) 0.2230(15) 0.034(5) Uiso d . 1 . .
C C7 -0.1975(2) 0.01064(18) 0.38280(12) 0.0224(4) Uani d . 1 . .
C C8 -0.3120(2) -0.06038(18) 0.40571(12) 0.0209(4) Uani d . 1 . .
C C9 -0.3730(2) -0.16160(17) 0.33880(13) 0.0219(4) Uani d . 1 . .
C C10 -0.4924(2) -0.22749(18) 0.35940(14) 0.0252(4) Uani d . 1 . .
C C11 -0.5606(2) -0.3280(2) 0.28818(17) 0.0309(5) Uani d . 1 . .
H H2N3 0.224(2) 0.516(2) 0.8425(15) 0.035(6) Uiso d . 1 . .
N N1 0.09874(16) 0.36086(15) 0.52745(10) 0.0212(4) Uani d . 1 . .
N N2 0.00087(17) 0.28443(16) 0.67865(12) 0.0236(4) Uani d . 1 . .
N N3 0.1886(2) 0.44680(19) 0.80698(11) 0.0286(4) Uani d . 1 . .
C C1 0.1867(2) 0.43933(19) 0.47441(14) 0.0278(5) Uani d . 1 . .
C C2 0.2698(2) 0.5265(2) 0.52935(15) 0.0324(5) Uani d . 1 . .
C C3 0.2682(2) 0.53273(19) 0.64186(14) 0.0276(5) Uani d . 1 . .
C C4 0.18421(19) 0.45140(18) 0.69625(12) 0.0222(4) Uani d . 1 . .
C C5 0.09207(18) 0.36429(17) 0.63493(12) 0.0193(4) Uani d . 1 . .
H H1 0.178(2) 0.4288(18) 0.3983(14) 0.027(5) Uiso d . 1 . .
H H2 0.324(2) 0.586(2) 0.4933(15) 0.038(6) Uiso d . 1 . .
H H3 0.326(2) 0.599(2) 0.6825(14) 0.032(5) Uiso d . 1 . .
H H1N1 0.039(2) 0.297(2) 0.4839(15) 0.037(6) Uiso d . 1 . .
H H1N2 -0.021(2) 0.291(2) 0.7442(17) 0.038(6) Uiso d . 1 . .
H H2N2 -0.065(2) 0.236(2) 0.6330(16) 0.036(6) Uiso d . 1 . .
H H1N3 0.113(3) 0.407(2) 0.8330(16) 0.049(7) Uiso d . 1 . .

loop_
_atom_site_aniso_label
_atom_site_aniso_U_11
_atom_site_aniso_U_22
_atom_site_aniso_U_33
_atom_site_aniso_U_12
_atom_site_aniso_U_13
_atom_site_aniso_U_23
O1 0.0270(7) 0.0241(8) 0.0191(5) -0.0026(6) 0.0040(5) -0.0010(5)
O2 0.0274(7) 0.0258(8) 0.0193(5) -0.0058(6) 0.0023(5) 0.0002(5)
C6 0.0193(9) 0.0172(11) 0.0170(7) 0.0011(8) -0.0020(6) 0.0033(7)
C7 0.0238(10) 0.0241(12) 0.0190(7) 0.0022(9) 0.0005(7) -0.0010(7)
C8 0.0206(9) 0.0205(12) 0.0211(7) 0.0050(8) -0.0006(7) 0.0010(7)
C9 0.0237(10) 0.0191(12) 0.0225(8) 0.0016(8) 0.0002(7) -0.0009(7)
C10 0.0243(10) 0.0218(12) 0.0295(9) 0.0013(9) 0.0023(7) 0.0001(8)
C11 0.0272(11) 0.0276(14) 0.0373(10) -0.0041(10) -0.0007(9) -0.0009(10)
N1 0.0237(8) 0.0201(9) 0.0197(6) -0.0022(7) 0.0010(6) -0.0009(6)
N2 0.0252(9) 0.0272(11) 0.0187(7) -0.0052(8) 0.0034(6) -0.0046(7)
N3 0.0309(10) 0.0300(11) 0.0246(7) -0.0088(8) 0.0012(7) -0.0094(7)
C1 0.0320(11) 0.0280(13) 0.0235(8) -0.0025(9) 0.0033(8) 0.0042(8)
C2 0.0346(12) 0.0280(14) 0.0351(9) -0.0075(10) 0.0053(9) 0.0068(9)
C3 0.0293(11) 0.0183(12) 0.0346(9) -0.0039(9) -0.0001(8) -0.0032(8)
C4 0.0207(9) 0.0206(11) 0.0249(8) 0.0029(8) 0.0003(7) -0.0029(8)
C5 0.0185(9) 0.0167(11) 0.0223(7) 0.0030(8) 0.0006(6) -0.0012(7)

loop_
_atom_type_symbol
_atom_type_description
_atom_type_scat_dispersion_real
_atom_type_scat_dispersion_imag
_atom_type_scat_source
C C 0.0033 0.0016 'International Tables Vol C Tables 4.2.6.8 and 6.1.1.4'
H H 0.0000 0.0000 'International Tables Vol C Tables 4.2.6.8 and 6.1.1.4'
N N 0.0061 0.0033 'International Tables Vol C Tables 4.2.6.8 and 6.1.1.4'
O O 0.0106 0.0060 'International Tables Vol C Tables 4.2.6.8 and 6.1.1.4'

loop_
_geom_angle_atom_site_label_1
_geom_angle_atom_site_label_2
_geom_angle_atom_site_label_3
_geom_angle_site_symmetry_1
_geom_angle_site_symmetry_3
_geom_angle
_geom_angle_publ_flag
O1 C6 O2 . . 123.69(16) ?
O1 C6 C7 . . 120.34(15) ?
O2 C6 C7 . . 115.97(14) ?
C8 C7 C6 . . 124.12(15) ?
C8 C7 H7 . . 119.4(11) ?
C6 C7 H7 . . 116.4(11) ?
C7 C8 C9 . . 124.52(16) ?
C7 C8 H8 . . 118.2(11) ?
C9 C8 H8 . . 117.1(11) ?
C10 C9 C8 . . 124.02(16) ?
C10 C9 H9 . . 121.0(11) ?
C8 C9 H9 . . 114.9(11) ?
C9 C10 C11 . . 124.47(17) ?
C9 C10 H10 . . 120.1(12) ?
C11 C10 H10 . . 115.3(12) ?
C10 C11 H11A . . 109.4(13) ?
C10 C11 H11B . . 110.0(11) ?
H11A C11 H11B . . 108.2(17) ?
C10 C11 H11C . . 111.7(11) ?
H11A C11 H11C . . 110.2(16) ?
H11B C11 H11C . . 107.3(16) ?
C5 N1 C1 . . 122.86(16) ?
C5 N1 H1N1 . . 119.3(11) ?
C1 N1 H1N1 . . 117.8(11) ?
C5 N2 H1N2 . . 122.4(14) ?
C5 N2 H2N2 . . 119.2(12) ?
H1N2 N2 H2N2 . . 115.5(18) ?
C4 N3 H2N3 . . 116.1(12) ?
C4 N3 H1N3 . . 115.1(14) ?
H2N3 N3 H1N3 . . 117.3(19) ?
C2 C1 N1 . . 120.15(16) ?
C2 C1 H1 . . 125.5(12) ?
N1 C1 H1 . . 114.3(12) ?
C1 C2 C3 . . 119.12(19) ?
C1 C2 H2 . . 121.0(12) ?
C3 C2 H2 . . 119.8(12) ?
C4 C3 C2 . . 121.12(19) ?
C4 C3 H3 . . 119.4(11) ?
C2 C3 H3 . . 119.5(11) ?
C3 C4 N3 . . 123.23(17) ?
C3 C4 C5 . . 118.16(15) ?
N3 C4 C5 . . 118.57(17) ?
N2 C5 N1 . . 118.07(16) ?
N2 C5 C4 . . 123.47(15) ?
N1 C5 C4 . . 118.45(16) ?

loop_
_geom_bond_atom_site_label_1
_geom_bond_atom_site_label_2
_geom_bond_site_symmetry_2
_geom_bond_distance
_geom_bond_publ_flag
O1 C6 . 1.2488(18) ?
O2 C6 . 1.285(2) ?
C6 C7 . 1.485(2) ?
C7 C8 . 1.335(2) ?
C7 H7 . 0.974(17) ?
C8 C9 . 1.446(2) ?
C8 H8 . 0.993(18) ?
C9 C10 . 1.333(3) ?
C9 H9 . 1.017(18) ?
C10 C11 . 1.493(3) ?
C10 H10 . 0.982(19) ?
C11 H11A . 1.04(2) ?
C11 H11B . 0.97(2) ?
C11 H11C . 0.99(2) ?
N1 C5 . 1.3466(19) ?
N1 C1 . 1.366(2) ?
N1 H1N1 . 1.00(2) ?
N2 C5 . 1.336(2) ?
N2 H1N2 . 0.86(2) ?
N2 H2N2 . 0.95(2) ?
N3 C4 . 1.378(2) ?
N3 H2N3 . 0.91(2) ?
N3 H1N3 . 0.89(3) ?
C1 C2 . 1.347(3) ?
C1 H1 . 0.952(16) ?
C2 C3 . 1.405(2) ?
C2 H2 . 0.94(2) ?
C3 C4 . 1.372(3) ?
C3 H3 . 0.99(2) ?
C4 C5 . 1.427(2) ?

loop_
_geom_hbond_atom_site_label_D
_geom_hbond_atom_site_label_H
_geom_hbond_atom_site_label_A
_geom_hbond_site_symmetry_A
_geom_hbond_distance_DH
_geom_hbond_distance_HA
_geom_hbond_distance_DA
_geom_hbond_angle_DHA
_geom_hbond_publ_flag
N1 H1N1 O2 . 1.00(2) 1.66(2) 2.6591(19) 174.7(18) yes
N2 H1N2 O2 5_555 0.86(2) 2.05(2) 2.9065(18) 173.1(17) yes
N2 H2N2 O1 . 0.94(2) 1.90(2) 2.8432(19) 176.2(18) yes
N3 H1N3 O2 5_555 0.89(2) 2.04(2) 2.930(2) 174(2) yes
N3 H2N3 O1 2_556 0.91(2) 2.11(2) 2.913(2) 146.9(16) yes
C10 H10 O1 3_456 0.983(19) 2.531(18) 3.330(2) 138.2(14) yes

loop_
_geom_torsion_atom_site_label_1
_geom_torsion_atom_site_label_2
_geom_torsion_atom_site_label_3
_geom_torsion_atom_site_label_4
_geom_torsion_site_symmetry_1
_geom_torsion_site_symmetry_2
_geom_torsion_site_symmetry_3
_geom_torsion_site_symmetry_4
_geom_torsion
_geom_torsion_publ_flag
O1 C6 C7 C8 . . . . 8.5(3) ?
O2 C6 C7 C8 . . . . -171.14(16) ?
C6 C7 C8 C9 . . . . 173.77(16) ?
C7 C8 C9 C10 . . . . -176.15(18) ?
C8 C9 C10 C11 . . . . 176.92(18) ?
C5 N1 C1 C2 . . . . -1.2(3) ?
N1 C1 C2 C3 . . . . 2.0(3) ?
C1 C2 C3 C4 . . . . 0.3(3) ?
C2 C3 C4 N3 . . . . 174.29(19) ?
C2 C3 C4 C5 . . . . -3.3(3) ?
C1 N1 C5 N2 . . . . 179.13(17) ?
C1 N1 C5 C4 . . . . -1.8(3) ?
C3 C4 C5 N2 . . . . -177.03(18) ?
N3 C4 C5 N2 . . . . 5.3(3) ?
C3 C4 C5 N1 . . . . 4.0(3) ?
N3 C4 C5 N1 . . . . -173.69(16) ?

loop_
_cod_related_entry_id
_cod_related_entry_database
_cod_related_entry_code
1 ChemSpider 30656279
